data_7124451
loop_
_publ_author_name
'Fang, Zeguo'
'Gillatt, Roscoe'
'Slawin, Alexandra'
'Cordes, David Bradford'
'Carpenter-Warren, Cameron L.'
'O'Hagan, David'

_publ_section_title
;
 Unexpected a,a&#x2019;-difluoroethers from Ag(I)F and N-bromosuccinimide
 reactions of dibenzo[a,e]cyclooctatetraene
;
_journal_name_full 'Chemical Communications'
_journal_paper_doi 10.1039/C9CC06426E
_journal_year 2019
_chemical_absolute_configuration unk
_chemical_formula_moiety 'C16 H12 F2 O'
_chemical_formula_sum 'C16 H12 F2 O'
_chemical_formula_weight 258.27
_space_group_crystal_system orthorhombic
_space_group_IT_number 45
_space_group_name_Hall 'I 2 -2c'
_space_group_name_H-M_alt 'I b a 2'
_atom_sites_solution_hydrogens geom
_atom_sites_solution_primary direct
_atom_sites_solution_secondary difmap
_audit_creation_date 2019-08-16
_audit_creation_method 'by CrystalStructure 4.3'
_audit_update_record
;
2019-08-16 deposited with the CCDC.	2019-11-04 downloaded from the CCDC.
;
_cell_angle_alpha 90.0000
_cell_angle_beta 90.0000
_cell_angle_gamma 90.0000
_cell_formula_units_Z 8
_cell_length_a 14.2552(3)
_cell_length_b 22.1202(7)
_cell_length_c 7.4973(2)
_cell_measurement_reflns_used 3566
_cell_measurement_temperature 125
_cell_measurement_theta_max 74.30
_cell_measurement_theta_min 3.64
_cell_volume 2364.11(11)
_computing_cell_refinement 'CrysAlisPro 1.171.39.8d (Rigaku OD, 2015)'
_computing_data_collection 'CrysAlisPro 1.171.39.8d (Rigaku OD, 2015)'
_computing_data_reduction 'CrysAlisPro 1.171.39.8d (Rigaku OD, 2015)'
_computing_molecular_graphics 'CrystalStructure 4.3'
_computing_publication_material 'CrystalStructure 4.3 (Rigaku, 2018)'
_computing_structure_refinement 'SHELXL Version 2018/3 (Sheldrick, 2008)'
_computing_structure_solution 'SHELXT Version 2018/2 (Sheldrick, 2014)'
_diffrn_ambient_temperature 125
_diffrn_detector 'hybrid photon counting detector'
_diffrn_detector_area_resol_mean 5.811
_diffrn_measured_fraction_theta_full 0.999
_diffrn_measured_fraction_theta_max 0.994
_diffrn_measurement_device 'AFC11: Eulerian 3 circle'
_diffrn_measurement_device_type 'Rigaku XtaLAB P200'
_diffrn_measurement_method '\w scans'
_diffrn_measurement_specimen_support Loop
_diffrn_radiation_monochromator 'Rigaku Osmic Confocal Optical System'
_diffrn_radiation_probe x-ray
_diffrn_radiation_type 'Cu K\a'
_diffrn_radiation_wavelength 1.54184
_diffrn_reflns_av_R_equivalents 0.1145
_diffrn_reflns_av_unetI/netI 0.0833
_diffrn_reflns_Laue_measured_fraction_full 0.999
_diffrn_reflns_Laue_measured_fraction_max 0.994
_diffrn_reflns_limit_h_max 17
_diffrn_reflns_limit_h_min -17
_diffrn_reflns_limit_k_max 27
_diffrn_reflns_limit_k_min -27
_diffrn_reflns_limit_l_max 9
_diffrn_reflns_limit_l_min -9
_diffrn_reflns_number 13323
_diffrn_reflns_point_group_measured_fraction_full 0.988
_diffrn_reflns_point_group_measured_fraction_max 0.971
_diffrn_reflns_theta_full 67.684
_diffrn_reflns_theta_max 75.500
_diffrn_reflns_theta_min 3.689
_diffrn_source 'Rotating Anode'
_diffrn_source_type 'Rigaku MM-007HF'
_diffrn_standards_number 0
_exptl_absorpt_coefficient_mu 0.930
_exptl_absorpt_correction_T_max 0.991
_exptl_absorpt_correction_T_min 0.691
_exptl_absorpt_correction_type multi-scan
_exptl_absorpt_process_details
;
CrysAlisPro 1.171.39.8d (Rigaku Oxford Diffraction, 2015)
Empirical absorption correction using spherical harmonics,
 implemented in SCALE3 ABSPACK scaling algorithm.
;
_exptl_crystal_colour colourless
_exptl_crystal_density_diffrn 1.451
_exptl_crystal_density_method 'not measured'
_exptl_crystal_description plate
_exptl_crystal_F_000 1072.00
_exptl_crystal_recrystallization_method 'Re-crystallisation from solvent: chloroform'
_exptl_crystal_size_max 0.090
_exptl_crystal_size_mid 0.030
_exptl_crystal_size_min 0.010
_refine_diff_density_max 0.24
_refine_diff_density_min -0.30
_refine_ls_abs_structure_details
;
 Flack x determined using 706 quotients [(I+)-(I-)]/[(I+)+(I-)]
 (Parsons, Flack and Wagner, Acta Cryst. B69 (2013) 249-259).
;
_refine_ls_abs_structure_Flack 0.07(18)
_refine_ls_extinction_method none
_refine_ls_goodness_of_fit_ref 1.043
_refine_ls_hydrogen_treatment constr
_refine_ls_number_parameters 185
_refine_ls_number_reflns 2383
_refine_ls_number_restraints 27
_refine_ls_R_factor_all 0.0697
_refine_ls_R_factor_gt 0.0531
_refine_ls_shift/su_max 0.000
_refine_ls_structure_factor_coef Fsqd
_refine_ls_weighting_details 'w = 1/[\s^2^(Fo^2^)+(0.0630P)^2^+0.9895P] where P=(Fo^2^+2Fc^2^)/3'
_refine_ls_weighting_scheme calc
_refine_ls_wR_factor_gt 0.1248
_refine_ls_wR_factor_ref 0.1362
_reflns_Friedel_coverage 0.803
_reflns_Friedel_fraction_full 0.974
_reflns_Friedel_fraction_max 0.944
_reflns_number_gt 1947
_reflns_number_total 2383
_reflns_threshold_expression F^2^>2.0\s(F^2^)
_cod_data_source_file c9cc06426e2.cif
_cod_data_source_block 10
_cod_depositor_comments
;
The following automatic conversions were performed:

data item '_diffrn_radiation_probe' value 'X-ray' was changed to
'x-ray' in accordance with the
/home/data/users/saulius/crontab/automatic-downloads/rss-feeds/RSC/lib/dictionaries/cif_core.dic
dictionary named 'cif_core.dic' version 2.4.2 last updated on
2011-04-26.

Automatic conversion script
Id: cif_fix_values 6909 2019-04-08 15:41:33Z antanas 
;
_cod_original_sg_symbol_H-M Iba2
_cod_database_code 7124451

loop_
_space_group_symop_operation_xyz
'x, y, z'
'-x, -y, z'
'-x, y, z+1/2'
'x, -y, z+1/2'
'x+1/2, y+1/2, z+1/2'
'-x+1/2, -y+1/2, z+1/2'
'-x+1/2, y+1/2, z+1'
'x+1/2, -y+1/2, z+1'

loop_
_atom_site_label
_atom_site_type_symbol
_atom_site_fract_x
_atom_site_fract_y
_atom_site_fract_z
_atom_site_U_iso_or_equiv
_atom_site_adp_type
_atom_site_occupancy
_atom_site_site_symmetry_order
_atom_site_calc_flag
_atom_site_refinement_flags_posn
_atom_site_refinement_flags_adp
_atom_site_refinement_flags_occupancy
_atom_site_disorder_assembly
_atom_site_disorder_group
F15 F 0.65185(19) 0.36836(13) 0.1584(4) 0.0401(8) Uani 0.839(6) 1 d . U P A 1
F16 F 0.61064(18) 0.48867(11) 0.5782(4) 0.0352(7) Uani 0.839(6) 1 d . U P A 1
O1 O 0.5885(2) 0.40900(15) 0.3920(5) 0.0316(8) Uani 0.839(6) 1 d . U P A 1
F15A F 0.740(2) 0.4212(15) 0.214(4) 0.112(10) Uiso 0.161(6) 1 d D U P A 2
F16A F 0.4971(16) 0.4188(11) 0.550(4) 0.094(8) Uiso 0.161(6) 1 d D U P A 2
O1A O 0.644(3) 0.4450(18) 0.420(6) 0.108(11) Uiso 0.161(6) 1 d . U P A 2
C1 C 0.7372(3) 0.34995(19) 0.4258(6) 0.0368(9) Uani 1 1 d . . . . .
H1 H 0.781963 0.328882 0.344057 0.044 Uiso 1 1 calc R U . . .
C2 C 0.7917(3) 0.38513(17) 0.5656(7) 0.0358(9) Uani 1 1 d . . . . .
C3 C 0.8877(3) 0.39558(18) 0.5589(7) 0.0385(10) Uani 1 1 d . . . . .
H3 H 0.923931 0.379640 0.463479 0.046 Uiso 1 1 calc R U . . .
C4 C 0.9306(3) 0.42916(18) 0.6913(7) 0.0407(10) Uani 1 1 d . . . . .
H4 H 0.996292 0.436240 0.686424 0.049 Uiso 1 1 calc R U . . .
C5 C 0.8783(3) 0.45261(18) 0.8311(7) 0.0407(10) Uani 1 1 d . . . . .
H5 H 0.907728 0.476387 0.920537 0.049 Uiso 1 1 calc R U . . .
C6 C 0.7828(3) 0.44109(18) 0.8394(6) 0.0384(10) Uani 1 1 d . . . . .
H6 H 0.746951 0.456596 0.935936 0.046 Uiso 1 1 calc R U . . .
C7 C 0.7392(3) 0.40720(17) 0.7081(6) 0.0332(9) Uani 1 1 d . . . . .
C8 C 0.6353(3) 0.39149(18) 0.7073(6) 0.0363(10) Uani 1 1 d . . . . .
H8 H 0.608464 0.399377 0.828326 0.044 Uiso 1 1 calc R U . . .
C9 C 0.6228(3) 0.32483(17) 0.6612(6) 0.0328(9) Uani 1 1 d . . . . .
C10 C 0.5619(3) 0.28663(19) 0.7475(6) 0.0381(10) Uani 1 1 d . . . . .
H10 H 0.525092 0.301061 0.844173 0.046 Uiso 1 1 calc R U . . .
C11 C 0.5543(3) 0.22666(18) 0.6927(7) 0.0401(10) Uani 1 1 d . . . . .
H11 H 0.511877 0.200211 0.751578 0.048 Uiso 1 1 calc R U . . .
C12 C 0.6084(3) 0.20556(18) 0.5527(7) 0.0404(10) Uani 1 1 d . . . . .
H12 H 0.603741 0.164456 0.517041 0.048 Uiso 1 1 calc R U . . .
C13 C 0.6694(3) 0.24400(19) 0.4643(6) 0.0377(10) Uani 1 1 d . . . . .
H13 H 0.706509 0.229426 0.368272 0.045 Uiso 1 1 calc R U . . .
C14 C 0.6758(3) 0.30403(19) 0.5172(6) 0.0339(9) Uani 1 1 d . . . . .
C15 C 0.6769(3) 0.3946(2) 0.3184(6) 0.0387(10) Uani 1 1 d D . . . .
H15A H 0.713148 0.432532 0.295735 0.046 Uiso 0.839(6) 1 calc R U P A 1
H15B H 0.625862 0.374199 0.249444 0.046 Uiso 0.161(6) 1 calc R U P A 2
C16 C 0.5820(3) 0.42912(18) 0.5690(7) 0.0382(9) Uani 1 1 d D . . . .
H16A H 0.514187 0.428054 0.602706 0.046 Uiso 0.839(6) 1 calc R U P A 1
H16B H 0.579104 0.468849 0.632373 0.046 Uiso 0.161(6) 1 calc R U P A 2

loop_
_atom_site_aniso_label
_atom_site_aniso_U_11
_atom_site_aniso_U_22
_atom_site_aniso_U_33
_atom_site_aniso_U_23
_atom_site_aniso_U_13
_atom_site_aniso_U_12
F15 0.0388(15) 0.0526(18) 0.0289(14) -0.0040(13) -0.0012(13) -0.0010(13)
F16 0.0300(13) 0.0306(13) 0.0451(16) 0.0024(13) 0.0031(12) 0.0014(10)
O1 0.0241(15) 0.0374(17) 0.0333(18) 0.0010(14) -0.0027(14) 0.0014(13)
C1 0.0324(19) 0.042(2) 0.036(2) -0.0038(18) 0.0016(18) 0.0001(16)
C2 0.0311(19) 0.0345(19) 0.042(2) 0.0003(19) 0.0020(19) 0.0000(16)
C3 0.0313(19) 0.0375(19) 0.047(3) 0.001(2) 0.0021(19) 0.0016(16)
C4 0.0323(19) 0.037(2) 0.052(3) 0.004(2) -0.004(2) -0.0023(16)
C5 0.043(2) 0.034(2) 0.046(2) -0.001(2) -0.007(2) -0.0009(17)
C6 0.042(2) 0.034(2) 0.040(2) 0.0001(17) -0.0010(19) 0.0026(17)
C7 0.031(2) 0.0310(19) 0.037(2) 0.0027(16) 0.0003(18) 0.0036(15)
C8 0.032(2) 0.037(2) 0.040(3) -0.0003(18) 0.0027(17) 0.0019(16)
C9 0.0257(17) 0.0344(19) 0.038(2) -0.0007(18) -0.0021(18) 0.0031(14)
C10 0.0305(19) 0.043(2) 0.041(2) 0.0053(19) 0.0005(18) 0.0027(17)
C11 0.035(2) 0.037(2) 0.047(3) 0.007(2) -0.002(2) -0.0017(17)
C12 0.035(2) 0.035(2) 0.051(3) -0.002(2) -0.0068(19) 0.0027(17)
C13 0.0316(19) 0.042(2) 0.040(2) -0.0026(19) -0.0034(18) 0.0048(17)
C14 0.0286(19) 0.040(2) 0.033(2) 0.0010(17) -0.0016(16) 0.0025(16)
C15 0.038(2) 0.044(2) 0.034(2) -0.0037(19) -0.0002(19) -0.0041(18)
C16 0.035(2) 0.036(2) 0.044(2) 0.0007(19) -0.001(2) 0.0030(16)

loop_
_atom_type_symbol
_atom_type_description
_atom_type_scat_dispersion_real
_atom_type_scat_dispersion_imag
_atom_type_scat_source
C C 0.0181 0.0091
;
International Tables for Crystallography
(Vol. C, Tables 4.2.6.8 and 6.1.1.4)
;
H H 0.0000 0.0000
;
International Tables for Crystallography
(Vol. C, Table 6.1.1.4)
;
F F 0.0727 0.0534
;
International Tables for Crystallography
(Vol. C, Tables 4.2.6.8 and 6.1.1.4)
;
O O 0.0492 0.0322
;
International Tables for Crystallography
(Vol. C, Tables 4.2.6.8 and 6.1.1.4)
;

loop_
_geom_angle_atom_site_label_1
_geom_angle_atom_site_label_2
_geom_angle_atom_site_label_3
_geom_angle
C16 O1 C15 120.0(3)
C15 O1A C16 115(3)
C14 C1 C2 109.2(4)
C14 C1 C15 110.3(3)
C2 C1 C15 108.5(3)
C14 C1 H1 109.6
C2 C1 H1 109.6
C15 C1 H1 109.6
C3 C2 C7 119.9(4)
C3 C2 C1 124.4(4)
C7 C2 C1 115.7(4)
C4 C3 C2 120.0(4)
C4 C3 H3 120.0
C2 C3 H3 120.0
C3 C4 C5 120.4(4)
C3 C4 H4 119.8
C5 C4 H4 119.8
C4 C5 C6 119.5(4)
C4 C5 H5 120.2
C6 C5 H5 120.2
C7 C6 C5 120.6(4)
C7 C6 H6 119.7
C5 C6 H6 119.7
C6 C7 C2 119.6(4)
C6 C7 C8 124.3(4)
C2 C7 C8 116.1(4)
C7 C8 C9 109.6(3)
C7 C8 C16 111.2(3)
C9 C8 C16 108.3(4)
C7 C8 H8 109.2
C9 C8 H8 109.2
C16 C8 H8 109.2
C10 C9 C14 120.2(4)
C10 C9 C8 124.2(4)
C14 C9 C8 115.5(4)
C9 C10 C11 119.8(4)
C9 C10 H10 120.1
C11 C10 H10 120.1
C12 C11 C10 120.1(4)
C12 C11 H11 120.0
C10 C11 H11 120.0
C11 C12 C13 120.4(4)
C11 C12 H12 119.8
C13 C12 H12 119.8
C12 C13 C14 119.5(4)
C12 C13 H13 120.3
C14 C13 H13 120.3
C13 C14 C9 120.0(4)
C13 C14 C1 123.6(4)
C9 C14 C1 116.4(4)
F15 C15 O1 101.8(3)
F15A C15 O1A 101(2)
F15A C15 C1 102.4(15)
F15 C15 C1 109.2(4)
O1 C15 C1 116.1(4)
O1A C15 C1 113.9(17)
F15 C15 H15A 109.8
O1 C15 H15A 109.8
C1 C15 H15A 109.8
F15A C15 H15B 112.8
O1A C15 H15B 112.8
C1 C15 H15B 112.8
F16 C16 O1 109.3(4)
F16A C16 O1A 123(2)
F16A C16 C8 117.5(14)
F16 C16 C8 109.7(4)
O1 C16 C8 115.8(3)
O1A C16 C8 110.4(16)
F16 C16 H16A 107.2
O1 C16 H16A 107.2
C8 C16 H16A 107.2
F16A C16 H16B 100.1
O1A C16 H16B 100.1
C8 C16 H16B 100.1

loop_
_geom_bond_atom_site_label_1
_geom_bond_atom_site_label_2
_geom_bond_distance
F15 C15 1.380(6)
F16 C16 1.381(5)
O1 C16 1.402(6)
O1 C15 1.412(6)
F15A C15 1.33(2)
F16A C16 1.24(2)
O1A C15 1.43(4)
O1A C16 1.46(4)
C1 C14 1.506(6)
C1 C2 1.519(6)
C1 C15 1.537(6)
C1 H1 1.0000
C2 C3 1.390(6)
C2 C7 1.393(6)
C3 C4 1.382(7)
C3 H3 0.9500
C4 C5 1.387(7)
C4 H4 0.9500
C5 C6 1.387(6)
C5 H5 0.9500
C6 C7 1.385(6)
C6 H6 0.9500
C7 C8 1.520(6)
C8 C9 1.525(5)
C8 C16 1.532(6)
C8 H8 1.0000
C9 C10 1.373(6)
C9 C14 1.396(6)
C10 C11 1.393(6)
C10 H10 0.9500
C11 C12 1.384(7)
C11 H11 0.9500
C12 C13 1.385(6)
C12 H12 0.9500
C13 C14 1.389(6)
C13 H13 0.9500
C15 H15A 1.0000
C15 H15B 1.0000
C16 H16A 1.0000
C16 H16B 1.0000

loop_
_geom_torsion_atom_site_label_1
_geom_torsion_atom_site_label_2
_geom_torsion_atom_site_label_3
_geom_torsion_atom_site_label_4
_geom_torsion
C14 C1 C2 C3 131.4(4)
C15 C1 C2 C3 -108.3(5)
C14 C1 C2 C7 -48.1(5)
C15 C1 C2 C7 72.1(5)
C7 C2 C3 C4 -1.7(6)
C1 C2 C3 C4 178.8(4)
C2 C3 C4 C5 0.0(6)
C3 C4 C5 C6 1.3(6)
C4 C5 C6 C7 -0.9(6)
C5 C6 C7 C2 -0.8(6)
C5 C6 C7 C8 179.1(4)
C3 C2 C7 C6 2.1(6)
C1 C2 C7 C6 -178.4(4)
C3 C2 C7 C8 -177.8(4)
C1 C2 C7 C8 1.8(5)
C6 C7 C8 C9 -134.8(4)
C2 C7 C8 C9 45.0(5)
C6 C7 C8 C16 105.5(5)
C2 C7 C8 C16 -74.7(4)
C7 C8 C9 C10 136.5(4)
C16 C8 C9 C10 -102.0(5)
C7 C8 C9 C14 -45.7(5)
C16 C8 C9 C14 75.7(4)
C14 C9 C10 C11 1.1(6)
C8 C9 C10 C11 178.7(4)
C9 C10 C11 C12 0.5(6)
C10 C11 C12 C13 -1.0(7)
C11 C12 C13 C14 0.0(6)
C12 C13 C14 C9 1.6(6)
C12 C13 C14 C1 -177.7(4)
C10 C9 C14 C13 -2.1(6)
C8 C9 C14 C13 -180.0(4)
C10 C9 C14 C1 177.2(4)
C8 C9 C14 C1 -0.6(5)
C2 C1 C14 C13 -133.2(4)
C15 C1 C14 C13 107.6(5)
C2 C1 C14 C9 47.5(5)
C15 C1 C14 C9 -71.7(5)
C16 O1 C15 F15 170.9(3)
C16 O1 C15 C1 52.4(5)
C16 O1A C15 F15A -171(3)
C16 O1A C15 C1 -62(3)
C14 C1 C15 F15A -165.1(16)
C2 C1 C15 F15A 75.3(16)
C14 C1 C15 F15 -80.1(4)
C2 C1 C15 F15 160.3(3)
C14 C1 C15 O1 34.2(5)
C2 C1 C15 O1 -85.4(4)
C14 C1 C15 O1A 86.7(19)
C2 C1 C15 O1A -32.9(19)
C15 O1 C16 F16 76.2(4)
C15 O1 C16 C8 -48.3(5)
C15 O1A C16 F16A -82(3)
C15 O1A C16 C8 64(3)
C7 C8 C16 F16A 177.1(15)
C9 C8 C16 F16A 56.6(16)
C7 C8 C16 F16 -44.3(5)
C9 C8 C16 F16 -164.8(3)
C7 C8 C16 O1 80.0(4)
C9 C8 C16 O1 -40.4(5)
C7 C8 C16 O1A 29.2(18)
C9 C8 C16 O1A -91.3(18)
